data_2235321
loop_
_publ_author_name
'Yang, Guang-Rui'
'Ren, Juan'
'Li, Guo-Ting'

_publ_section_title
;
 Bis{<i>N</i>^2^,<i>N</i>^6^-bis[(pyridin-3-yl)methyl]pyridine-2,6-dicarboxamide-\k<i>N</i>}bis(methanol-\k<i>O</i>)bis(thiocyanato-\k<i>N</i>)cobalt(II)
;
_journal_coeditor_code YK2057
_journal_issue 6
_journal_name_full 'Acta Crystallographica Section E'
_journal_page_first m765
_journal_paper_doi 10.1107/S1600536812020326
_journal_volume 68
_journal_year 2012
_chemical_formula_iupac '[Co (N C S)2 (C19 H17 N5 O2)2 (C H4 O)2]'
_chemical_formula_moiety 'C42 H42 Co N12 O6 S2'
_chemical_formula_sum 'C42 H42 Co N12 O6 S2'
_chemical_formula_weight 933.93
_chemical_name_systematic
;
Bis{<i>N</i>^2^,<i>N</i>^6^-bis[(pyridin-3-yl)methyl]pyridine-2,6-
dicarboxamide-\k<i>N</i>}bis(methanol-
\k<i>O</i>)bis(thiocyanato-\k<i>N</i>)cobalt(II)
;
_space_group_IT_number 14
_symmetry_cell_setting monoclinic
_symmetry_space_group_name_Hall '-P 2ybc'
_symmetry_space_group_name_H-M 'P 1 21/c 1'
_atom_sites_solution_hydrogens geom
_atom_sites_solution_primary direct
_atom_sites_solution_secondary difmap
_audit_creation_method SHELXL-97
_cell_angle_alpha 90.00
_cell_angle_beta 100.13(3)
_cell_angle_gamma 90.00
_cell_formula_units_Z 2
_cell_length_a 9.6728(19)
_cell_length_b 17.631(4)
_cell_length_c 13.041(3)
_cell_measurement_reflns_used 4895
_cell_measurement_temperature 293(2)
_cell_measurement_theta_max 30.7599
_cell_measurement_theta_min 2.1387
_cell_volume 2189.4(9)
_computing_cell_refinement 'SAINT (Siemens, 1996)'
_computing_data_collection 'SMART (Siemens, 1996)'
_computing_data_reduction 'SAINT (Siemens, 1996)'
_computing_molecular_graphics 'SHELXTL (Sheldrick, 2008)'
_computing_publication_material 'SHELXL97 (Sheldrick, 2008)'
_computing_structure_refinement 'SHELXL97 (Sheldrick, 2008)'
_computing_structure_solution 'SHELXS97 (Sheldrick, 2008)'
_diffrn_ambient_temperature 293(2)
_diffrn_measured_fraction_theta_full 0.987
_diffrn_measured_fraction_theta_max 0.987
_diffrn_measurement_device_type 'Siemens SMART CCD'
_diffrn_measurement_method '\w scan'
_diffrn_radiation_monochromator graphite
_diffrn_radiation_source 'fine-focus sealed tube'
_diffrn_radiation_type MoK\a
_diffrn_radiation_wavelength 0.71073
_diffrn_reflns_av_R_equivalents 0.0493
_diffrn_reflns_av_sigmaI/netI 0.0374
_diffrn_reflns_limit_h_max 11
_diffrn_reflns_limit_h_min -11
_diffrn_reflns_limit_k_max 20
_diffrn_reflns_limit_k_min -20
_diffrn_reflns_limit_l_max 15
_diffrn_reflns_limit_l_min -15
_diffrn_reflns_number 21676
_diffrn_reflns_theta_full 25.00
_diffrn_reflns_theta_max 25.00
_diffrn_reflns_theta_min 2.43
_exptl_absorpt_coefficient_mu 0.549
_exptl_absorpt_correction_T_max 0.914
_exptl_absorpt_correction_T_min 0.892
_exptl_absorpt_correction_type multi-scan
_exptl_absorpt_process_details '(SADABS; Sheldrick, 1996)'
_exptl_crystal_colour Pink
_exptl_crystal_density_diffrn 1.417
_exptl_crystal_density_method 'not measured'
_exptl_crystal_description Block
_exptl_crystal_F_000 970
_exptl_crystal_size_max 0.22
_exptl_crystal_size_mid 0.21
_exptl_crystal_size_min 0.18
_refine_diff_density_max 0.184
_refine_diff_density_min -0.182
_refine_ls_extinction_method none
_refine_ls_goodness_of_fit_ref 1.149
_refine_ls_hydrogen_treatment mixed
_refine_ls_matrix_type full
_refine_ls_number_parameters 291
_refine_ls_number_reflns 3803
_refine_ls_number_restraints 0
_refine_ls_restrained_S_all 1.149
_refine_ls_R_factor_all 0.0625
_refine_ls_R_factor_gt 0.0538
_refine_ls_shift/su_max 0.000
_refine_ls_shift/su_mean 0.000
_refine_ls_structure_factor_coef Fsqd
_refine_ls_weighting_details 'calc w=1/[\s^2^(Fo^2^)+(0.0359P)^2^+0.8290P] where P=(Fo^2^+2Fc^2^)/3'
_refine_ls_weighting_scheme calc
_refine_ls_wR_factor_gt 0.0971
_refine_ls_wR_factor_ref 0.1013
_reflns_number_gt 3435
_reflns_number_total 3803
_reflns_threshold_expression I>2sigma(I)
_cod_data_source_file yk2057.cif
_cod_data_source_block I
_cod_original_cell_volume 2189.4(8)
_cod_original_sg_symbol_H-M 'P 21/c'
_cod_database_code 2235321
_cod_database_fobs_code 2235321

loop_
_symmetry_equiv_pos_as_xyz
'x, y, z'
'-x, y+1/2, -z+1/2'
'-x, -y, -z'
'x, -y-1/2, z-1/2'

loop_
_atom_site_type_symbol
_atom_site_label
_atom_site_fract_x
_atom_site_fract_y
_atom_site_fract_z
_atom_site_U_iso_or_equiv
_atom_site_adp_type
_atom_site_calc_flag
_atom_site_refinement_flags
_atom_site_occupancy
_atom_site_symmetry_multiplicity
Co Co1 0.0000 0.0000 0.5000 0.03328(16) Uani d S 1 2
S S1 -0.19041(9) 0.20444(5) 0.66597(7) 0.0607(3) Uani d . 1 1
O O1 0.3791(3) -0.10454(13) 0.85021(19) 0.0727(7) Uani d . 1 1
O O2 0.0978(2) 0.10649(12) 1.22010(16) 0.0622(6) Uani d . 1 1
O O3 -0.0365(2) 0.08401(12) 0.38047(17) 0.0472(5) Uani d . 1 1
N N1 0.2436(2) 0.02348(12) 1.01554(16) 0.0373(5) Uani d . 1 1
N N2 0.3961(2) 0.02276(14) 0.86373(18) 0.0463(6) Uani d . 1 1
H H2A 0.3683 0.0635 0.8935 0.056 Uiso calc R 1 1
N N3 0.2057(2) 0.16022(13) 1.09943(17) 0.0443(6) Uani d . 1 1
H H3A 0.2468 0.1532 1.0451 0.053 Uiso calc R 1 1
N N4 0.2142(2) 0.03865(13) 0.54496(17) 0.0397(5) Uani d . 1 1
N N5 0.3318(3) 0.30281(16) 1.4128(2) 0.0604(7) Uani d . 1 1
N N6 -0.0655(3) 0.07304(14) 0.60659(18) 0.0458(6) Uani d . 1 1
C C1 0.3501(3) -0.04486(18) 0.8894(2) 0.0471(7) Uani d . 1 1
C C2 0.2582(3) -0.04329(16) 0.9707(2) 0.0409(7) Uani d . 1 1
C C3 0.1951(3) -0.10950(17) 0.9980(2) 0.0533(8) Uani d . 1 1
H H3 0.2049 -0.1558 0.9628 0.064 Uiso calc R 1 1
C C4 0.1183(3) -0.10634(19) 1.0772(3) 0.0583(9) Uani d . 1 1
H H4 0.0753 -0.1508 1.0983 0.070 Uiso calc R 1 1
C C5 0.1043(3) -0.03805(18) 1.1255(2) 0.0497(8) Uani d . 1 1
H H5 0.0521 -0.0346 1.1806 0.060 Uiso calc R 1 1
C C6 0.1676(3) 0.02553(15) 1.0922(2) 0.0386(7) Uani d . 1 1
C C7 0.1543(3) 0.10093(17) 1.1426(2) 0.0419(7) Uani d . 1 1
C C8 0.4895(3) 0.0323(2) 0.7894(2) 0.0536(8) Uani d . 1 1
H H8A 0.5457 -0.0145 0.7886 0.064 Uiso calc R 1 1
H H8B 0.5554 0.0742 0.8134 0.064 Uiso calc R 1 1
C C9 0.4171(3) 0.04924(16) 0.6792(2) 0.0405(7) Uani d . 1 1
C C10 0.2796(3) 0.02987(16) 0.6441(2) 0.0420(7) Uani d . 1 1
H H10 0.2275 0.0090 0.6926 0.050 Uiso calc R 1 1
C C11 0.2886(3) 0.06854(17) 0.4779(2) 0.0509(8) Uani d . 1 1
H H11 0.2453 0.0745 0.4071 0.061 Uiso calc R 1 1
C C12 0.4252(4) 0.0909(2) 0.5080(3) 0.0633(9) Uani d . 1 1
H H12 0.4747 0.1132 0.4588 0.076 Uiso calc R 1 1
C C13 0.4904(3) 0.08126(19) 0.6091(3) 0.0566(9) Uani d . 1 1
H H13 0.5853 0.0965 0.6306 0.068 Uiso calc R 1 1
C C14 0.1958(4) 0.23665(17) 1.1399(2) 0.0537(8) Uani d . 1 1
H H14A 0.0988 0.2452 1.1519 0.064 Uiso calc R 1 1
H H14B 0.2145 0.2736 1.0867 0.064 Uiso calc R 1 1
C C15 0.2965(3) 0.25142(15) 1.2399(2) 0.0419(7) Uani d . 1 1
C C16 0.4374(4) 0.23449(18) 1.2524(3) 0.0594(9) Uani d . 1 1
H H16 0.4747 0.2111 1.1975 0.071 Uiso calc R 1 1
C C17 0.5232(4) 0.2516(2) 1.3443(3) 0.0665(10) Uani d . 1 1
H H17 0.6207 0.2403 1.3541 0.080 Uiso calc R 1 1
C C18 0.4669(4) 0.28538(19) 1.4224(3) 0.0620(9) Uani d . 1 1
H H18 0.5273 0.2968 1.4861 0.074 Uiso calc R 1 1
C C19 0.2503(3) 0.28563(17) 1.3221(2) 0.0522(8) Uani d . 1 1
H H19 0.1533 0.2980 1.3139 0.063 Uiso calc R 1 1
C C20 -0.1081(5) 0.1531(2) 0.3779(3) 0.0936(15) Uani d . 1 1
H H20A -0.1899 0.1473 0.4122 0.140 Uiso calc R 1 1
H H20B -0.1394 0.1686 0.3053 0.140 Uiso calc R 1 1
H H20C -0.0453 0.1919 0.4143 0.140 Uiso calc R 1 1
C C21 -0.1174(3) 0.12750(16) 0.6318(2) 0.0387(6) Uani d . 1 1
H H1 0.005(3) 0.0815(17) 0.336(2) 0.045(10) Uiso d . 1 1

loop_
_atom_site_aniso_label
_atom_site_aniso_U_11
_atom_site_aniso_U_22
_atom_site_aniso_U_33
_atom_site_aniso_U_12
_atom_site_aniso_U_13
_atom_site_aniso_U_23
Co1 0.0331(3) 0.0375(3) 0.0294(3) 0.0044(2) 0.0059(2) 0.0039(2)
S1 0.0654(6) 0.0427(5) 0.0790(6) 0.0000(4) 0.0261(5) -0.0131(4)
O1 0.0898(19) 0.0547(14) 0.0772(17) 0.0137(13) 0.0244(14) -0.0174(13)
O2 0.0804(17) 0.0688(15) 0.0449(13) 0.0054(12) 0.0318(12) 0.0063(11)
O3 0.0517(13) 0.0519(13) 0.0415(12) 0.0129(10) 0.0179(11) 0.0156(10)
N1 0.0372(13) 0.0400(13) 0.0322(12) 0.0034(10) -0.0006(10) -0.0006(10)
N2 0.0466(15) 0.0544(16) 0.0378(13) 0.0025(12) 0.0067(11) -0.0090(11)
N3 0.0574(16) 0.0449(14) 0.0341(13) -0.0024(12) 0.0176(12) -0.0015(11)
N4 0.0358(13) 0.0479(14) 0.0352(13) -0.0013(11) 0.0063(10) 0.0022(11)
N5 0.0644(19) 0.0654(18) 0.0547(17) -0.0038(15) 0.0195(15) -0.0203(14)
N6 0.0497(15) 0.0484(15) 0.0415(14) 0.0059(12) 0.0143(12) -0.0012(12)
C1 0.0476(18) 0.0490(19) 0.0406(17) 0.0103(15) -0.0035(14) -0.0062(15)
C2 0.0404(16) 0.0441(17) 0.0344(15) 0.0043(13) -0.0043(12) 0.0014(13)
C3 0.056(2) 0.0406(18) 0.057(2) 0.0008(15) -0.0057(16) -0.0021(15)
C4 0.060(2) 0.051(2) 0.062(2) -0.0100(16) 0.0035(17) 0.0104(17)
C5 0.0493(18) 0.057(2) 0.0419(17) -0.0049(15) 0.0047(14) 0.0100(15)
C6 0.0362(15) 0.0459(17) 0.0321(15) 0.0021(13) 0.0016(12) 0.0063(12)
C7 0.0413(16) 0.0553(19) 0.0288(15) 0.0063(14) 0.0057(13) 0.0040(13)
C8 0.0359(17) 0.077(2) 0.0457(18) -0.0008(16) 0.0012(14) -0.0087(16)
C9 0.0336(15) 0.0451(16) 0.0421(16) 0.0006(13) 0.0049(13) -0.0066(13)
C10 0.0400(16) 0.0530(18) 0.0337(15) -0.0002(14) 0.0082(13) 0.0005(13)
C11 0.0484(18) 0.062(2) 0.0426(18) -0.0015(16) 0.0094(15) 0.0125(15)
C12 0.057(2) 0.080(2) 0.058(2) -0.0173(18) 0.0216(17) 0.0120(18)
C13 0.0409(18) 0.068(2) 0.061(2) -0.0175(16) 0.0086(16) -0.0059(17)
C14 0.070(2) 0.0449(18) 0.0483(18) 0.0091(16) 0.0159(16) -0.0003(15)
C15 0.0495(18) 0.0343(15) 0.0444(17) 0.0026(13) 0.0153(14) -0.0027(13)
C16 0.063(2) 0.061(2) 0.060(2) 0.0124(17) 0.0266(18) -0.0089(17)
C17 0.053(2) 0.073(2) 0.075(3) 0.0072(18) 0.0156(19) -0.009(2)
C18 0.065(2) 0.057(2) 0.063(2) -0.0105(18) 0.0105(18) -0.0089(18)
C19 0.0488(18) 0.0533(19) 0.059(2) 0.0015(15) 0.0220(16) -0.0111(16)
C20 0.148(4) 0.068(2) 0.072(3) 0.060(3) 0.040(3) 0.029(2)
C21 0.0366(16) 0.0423(16) 0.0377(16) -0.0074(13) 0.0080(12) -0.0005(13)

loop_
_atom_type_symbol
_atom_type_description
_atom_type_scat_dispersion_real
_atom_type_scat_dispersion_imag
_atom_type_scat_source
C C 0.0033 0.0016 'International Tables Vol C Tables 4.2.6.8 and 6.1.1.4'
H H 0.0000 0.0000 'International Tables Vol C Tables 4.2.6.8 and 6.1.1.4'
N N 0.0061 0.0033 'International Tables Vol C Tables 4.2.6.8 and 6.1.1.4'
O O 0.0106 0.0060 'International Tables Vol C Tables 4.2.6.8 and 6.1.1.4'
S S 0.1246 0.1234 'International Tables Vol C Tables 4.2.6.8 and 6.1.1.4'
Co Co 0.3494 0.9721 'International Tables Vol C Tables 4.2.6.8 and 6.1.1.4'

loop_
_geom_angle_atom_site_label_1
_geom_angle_atom_site_label_2
_geom_angle_atom_site_label_3
_geom_angle_site_symmetry_1
_geom_angle_site_symmetry_3
_geom_angle
N6 Co1 N6 3_556 . 180.00(9)
N6 Co1 O3 3_556 . 88.41(9)
N6 Co1 O3 . . 91.59(9)
N6 Co1 O3 3_556 3_556 91.59(9)
N6 Co1 O3 . 3_556 88.41(9)
O3 Co1 O3 . 3_556 180.0
N6 Co1 N4 3_556 3_556 90.80(9)
N6 Co1 N4 . 3_556 89.20(9)
O3 Co1 N4 . 3_556 89.60(9)
O3 Co1 N4 3_556 3_556 90.40(9)
N6 Co1 N4 3_556 . 89.20(9)
N6 Co1 N4 . . 90.80(9)
O3 Co1 N4 . . 90.40(9)
O3 Co1 N4 3_556 . 89.60(9)
N4 Co1 N4 3_556 . 180.0
C20 O3 Co1 . . 129.8(2)
C20 O3 H1 . . 111(2)
Co1 O3 H1 . . 118(2)
C2 N1 C6 . . 117.7(2)
C1 N2 C8 . . 123.2(3)
C1 N2 H2A . . 118.4
C8 N2 H2A . . 118.4
C7 N3 C14 . . 121.5(2)
C7 N3 H3A . . 119.2
C14 N3 H3A . . 119.2
C11 N4 C10 . . 117.3(2)
C11 N4 Co1 . . 123.2(2)
C10 N4 Co1 . . 119.40(18)
C18 N5 C19 . . 116.7(3)
C21 N6 Co1 . . 154.7(2)
O1 C1 N2 . . 123.5(3)
O1 C1 C2 . . 121.3(3)
N2 C1 C2 . . 115.2(3)
N1 C2 C3 . . 122.9(3)
N1 C2 C1 . . 116.7(3)
C3 C2 C1 . . 120.5(3)
C4 C3 C2 . . 118.5(3)
C4 C3 H3 . . 120.7
C2 C3 H3 . . 120.7
C3 C4 C5 . . 119.3(3)
C3 C4 H4 . . 120.4
C5 C4 H4 . . 120.4
C4 C5 C6 . . 118.7(3)
C4 C5 H5 . . 120.7
C6 C5 H5 . . 120.7
N1 C6 C5 . . 122.9(3)
N1 C6 C7 . . 116.9(2)
C5 C6 C7 . . 120.2(3)
O2 C7 N3 . . 122.6(3)
O2 C7 C6 . . 121.0(3)
N3 C7 C6 . . 116.4(2)
N2 C8 C9 . . 114.9(2)
N2 C8 H8A . . 108.6
C9 C8 H8A . . 108.6
N2 C8 H8B . . 108.6
C9 C8 H8B . . 108.6
H8A C8 H8B . . 107.5
C10 C9 C13 . . 117.6(3)
C10 C9 C8 . . 121.8(3)
C13 C9 C8 . . 120.4(3)
N4 C10 C9 . . 123.9(3)
N4 C10 H10 . . 118.1
C9 C10 H10 . . 118.1
N4 C11 C12 . . 122.0(3)
N4 C11 H11 . . 119.0
C12 C11 H11 . . 119.0
C13 C12 C11 . . 119.9(3)
C13 C12 H12 . . 120.1
C11 C12 H12 . . 120.1
C12 C13 C9 . . 119.2(3)
C12 C13 H13 . . 120.4
C9 C13 H13 . . 120.4
N3 C14 C15 . . 113.6(2)
N3 C14 H14A . . 108.9
C15 C14 H14A . . 108.9
N3 C14 H14B . . 108.9
C15 C14 H14B . . 108.9
H14A C14 H14B . . 107.7
C19 C15 C16 . . 117.1(3)
C19 C15 C14 . . 120.2(3)
C16 C15 C14 . . 122.7(3)
C17 C16 C15 . . 119.4(3)
C17 C16 H16 . . 120.3
C15 C16 H16 . . 120.3
C16 C17 C18 . . 119.2(3)
C16 C17 H17 . . 120.4
C18 C17 H17 . . 120.4
N5 C18 C17 . . 122.9(3)
N5 C18 H18 . . 118.5
C17 C18 H18 . . 118.5
N5 C19 C15 . . 124.6(3)
N5 C19 H19 . . 117.7
C15 C19 H19 . . 117.7
O3 C20 H20A . . 109.5
O3 C20 H20B . . 109.5
H20A C20 H20B . . 109.5
O3 C20 H20C . . 109.5
H20A C20 H20C . . 109.5
H20B C20 H20C . . 109.5
N6 C21 S1 . . 179.4(3)

loop_
_geom_bond_atom_site_label_1
_geom_bond_atom_site_label_2
_geom_bond_site_symmetry_2
_geom_bond_distance
_geom_bond_publ_flag
Co1 N6 3_556 2.074(2) ?
Co1 N6 . 2.074(2) yes
Co1 O3 . 2.134(2) yes
Co1 O3 3_556 2.134(2) ?
Co1 N4 3_556 2.162(2) ?
Co1 N4 . 2.162(2) yes
S1 C21 . 1.627(3) ?
O1 C1 . 1.224(3) ?
O2 C7 . 1.234(3) ?
O3 C20 . 1.399(4) ?
O3 H1 . 0.76(3) ?
N1 C2 . 1.333(3) ?
N1 C6 . 1.341(3) ?
N2 C1 . 1.336(4) ?
N2 C8 . 1.447(4) ?
N2 H2A . 0.8800 ?
N3 C7 . 1.325(3) ?
N3 C14 . 1.456(4) ?
N3 H3A . 0.8800 ?
N4 C11 . 1.334(3) ?
N4 C10 . 1.344(3) ?
N5 C18 . 1.327(4) ?
N5 C19 . 1.335(4) ?
N6 C21 . 1.158(3) ?
C1 C2 . 1.498(4) ?
C2 C3 . 1.393(4) ?
C3 C4 . 1.375(4) ?
C3 H3 . 0.9500 ?
C4 C5 . 1.377(4) ?
C4 H4 . 0.9500 ?
C5 C6 . 1.384(4) ?
C5 H5 . 0.9500 ?
C6 C7 . 1.499(4) ?
C8 C9 . 1.513(4) ?
C8 H8A . 0.9900 ?
C8 H8B . 0.9900 ?
C9 C10 . 1.371(4) ?
C9 C13 . 1.373(4) ?
C10 H10 . 0.9500 ?
C11 C12 . 1.369(4) ?
C11 H11 . 0.9500 ?
C12 C13 . 1.369(4) ?
C12 H12 . 0.9500 ?
C13 H13 . 0.9500 ?
C14 C15 . 1.507(4) ?
C14 H14A . 0.9900 ?
C14 H14B . 0.9900 ?
C15 C19 . 1.372(4) ?
C15 C16 . 1.377(4) ?
C16 C17 . 1.366(5) ?
C16 H16 . 0.9500 ?
C17 C18 . 1.372(5) ?
C17 H17 . 0.9500 ?
C18 H18 . 0.9500 ?
C19 H19 . 0.9500 ?
C20 H20A . 0.9800 ?
C20 H20B . 0.9800 ?
C20 H20C . 0.9800 ?

loop_
_geom_hbond_atom_site_label_D
_geom_hbond_atom_site_label_H
_geom_hbond_atom_site_label_A
_geom_hbond_site_symmetry_A
_geom_hbond_distance_DH
_geom_hbond_distance_HA
_geom_hbond_distance_DA
_geom_hbond_angle_DHA
N3 H3A N5 4_565 0.88 2.18 2.980(3) 151.0
O3 H1 O2 1_554 0.76(3) 1.94(3) 2.679(3) 163(3)

loop_
_geom_torsion_atom_site_label_1
_geom_torsion_atom_site_label_2
_geom_torsion_atom_site_label_3
_geom_torsion_atom_site_label_4
_geom_torsion_site_symmetry_1
_geom_torsion
N6 Co1 O3 C20 3_556 167.7(3)
N6 Co1 O3 C20 . -12.3(3)
N4 Co1 O3 C20 3_556 76.9(3)
N4 Co1 O3 C20 . -103.1(3)
N6 Co1 N4 C11 3_556 57.5(2)
N6 Co1 N4 C11 . -122.5(2)
O3 Co1 N4 C11 . -30.9(2)
O3 Co1 N4 C11 3_556 149.1(2)
N6 Co1 N4 C10 3_556 -119.7(2)
N6 Co1 N4 C10 . 60.3(2)
O3 Co1 N4 C10 . 151.9(2)
O3 Co1 N4 C10 3_556 -28.1(2)
O3 Co1 N6 C21 . 12.0(5)
O3 Co1 N6 C21 3_556 -168.0(5)
N4 Co1 N6 C21 3_556 -77.6(5)
N4 Co1 N6 C21 . 102.4(5)
C8 N2 C1 O1 . -2.3(4)
C8 N2 C1 C2 . 177.9(2)
C6 N1 C2 C3 . 1.8(4)
C6 N1 C2 C1 . -176.7(2)
O1 C1 C2 N1 . 173.9(3)
N2 C1 C2 N1 . -6.3(4)
O1 C1 C2 C3 . -4.7(4)
N2 C1 C2 C3 . 175.0(3)
N1 C2 C3 C4 . -2.2(4)
C1 C2 C3 C4 . 176.3(3)
C2 C3 C4 C5 . 1.0(5)
C3 C4 C5 C6 . 0.4(5)
C2 N1 C6 C5 . -0.3(4)
C2 N1 C6 C7 . 179.1(2)
C4 C5 C6 N1 . -0.8(4)
C4 C5 C6 C7 . 179.8(3)
C14 N3 C7 O2 . -1.4(4)
C14 N3 C7 C6 . 178.5(2)
N1 C6 C7 O2 . -173.0(3)
C5 C6 C7 O2 . 6.5(4)
N1 C6 C7 N3 . 7.2(4)
C5 C6 C7 N3 . -173.4(3)
C1 N2 C8 C9 . 94.9(3)
N2 C8 C9 C10 . -22.9(4)
N2 C8 C9 C13 . 160.6(3)
C11 N4 C10 C9 . -0.5(4)
Co1 N4 C10 C9 . 176.9(2)
C13 C9 C10 N4 . 1.7(4)
C8 C9 C10 N4 . -174.9(3)
C10 N4 C11 C12 . -1.2(4)
Co1 N4 C11 C12 . -178.4(2)
N4 C11 C12 C13 . 1.5(5)
C11 C12 C13 C9 . -0.2(5)
C10 C9 C13 C12 . -1.4(5)
C8 C9 C13 C12 . 175.3(3)
C7 N3 C14 C15 . 74.6(4)
N3 C14 C15 C19 . -133.0(3)
N3 C14 C15 C16 . 49.6(4)
C19 C15 C16 C17 . 0.5(5)
C14 C15 C16 C17 . 178.0(3)
C15 C16 C17 C18 . 0.0(5)
C19 N5 C18 C17 . 0.2(5)
C16 C17 C18 N5 . -0.3(5)
C18 N5 C19 C15 . 0.3(5)
C16 C15 C19 N5 . -0.6(5)
C14 C15 C19 N5 . -178.2(3)
